data_7215008
loop_
_publ_author_name
'Wu, Ya-Pan'
'Li, Dong-Sheng'
'Zhao, Jun'
'Fang, Zi-Fan'
'Dong, Wen-Wen'
'Yang, Guo-Ping'
'Wang, Yao-Yu'

_publ_section_title
;
 Isomeric phenylenediacetates as modular tectons for a series of ZnII/CdII
 coordination polymers incorporating flexible bis(imidazole) co-ligands
;
_journal_issue 14
_journal_name_full CrystEngComm
_journal_page_first 4745
_journal_paper_doi 10.1039/c2ce25076d
_journal_volume 14
_journal_year 2012
_chemical_formula_sum 'C19 H20 N4 O4 Zn'
_chemical_formula_weight 433.76
_chemical_name_systematic
;
?
;
_space_group_IT_number 14
_symmetry_cell_setting monoclinic
_symmetry_space_group_name_Hall '-P 2ybc'
_symmetry_space_group_name_H-M 'P 1 21/c 1'
_atom_sites_solution_hydrogens geom
_atom_sites_solution_primary direct
_atom_sites_solution_secondary difmap
_audit_creation_method SHELXL-97
_cell_angle_alpha 90.00
_cell_angle_beta 109.95(3)
_cell_angle_gamma 90.00
_cell_formula_units_Z 4
_cell_length_a 9.0802(18)
_cell_length_b 11.246(2)
_cell_length_c 19.815(6)
_cell_measurement_temperature 293(2)
_cell_volume 1902.0(8)
_computing_structure_refinement 'SHELXL-97 (Sheldrick, 1997)'
_computing_structure_solution 'SHELXS-97 (Sheldrick, 1990)'
_diffrn_ambient_temperature 293(2)
_diffrn_measured_fraction_theta_full 0.998
_diffrn_measured_fraction_theta_max 0.998
_diffrn_radiation_monochromator graphite
_diffrn_radiation_source 'fine-focus sealed tube'
_diffrn_radiation_type MoK\a
_diffrn_radiation_wavelength 0.71073
_diffrn_reflns_av_R_equivalents 0.0654
_diffrn_reflns_av_sigmaI/netI 0.0781
_diffrn_reflns_limit_h_max 10
_diffrn_reflns_limit_h_min -10
_diffrn_reflns_limit_k_max 13
_diffrn_reflns_limit_k_min -12
_diffrn_reflns_limit_l_max 23
_diffrn_reflns_limit_l_min -23
_diffrn_reflns_number 9389
_diffrn_reflns_theta_full 25.05
_diffrn_reflns_theta_max 25.05
_diffrn_reflns_theta_min 2.12
_exptl_absorpt_coefficient_mu 1.325
_exptl_absorpt_correction_T_max 0.788
_exptl_absorpt_correction_T_min 0.712
_exptl_absorpt_correction_type multi-scan
_exptl_absorpt_process_details SADABS
_exptl_crystal_colour yellow
_exptl_crystal_density_diffrn 1.515
_exptl_crystal_density_method 'not measured'
_exptl_crystal_description prism
_exptl_crystal_F_000 896
_exptl_crystal_size_max 0.28
_exptl_crystal_size_mid 0.22
_exptl_crystal_size_min 0.18
_refine_diff_density_max 1.364
_refine_diff_density_min -1.461
_refine_diff_density_rms 0.126
_refine_ls_extinction_method none
_refine_ls_goodness_of_fit_ref 0.996
_refine_ls_hydrogen_treatment constr
_refine_ls_matrix_type full
_refine_ls_number_parameters 253
_refine_ls_number_reflns 3356
_refine_ls_number_restraints 0
_refine_ls_restrained_S_all 0.996
_refine_ls_R_factor_all 0.0905
_refine_ls_R_factor_gt 0.0630
_refine_ls_shift/su_max 0.000
_refine_ls_shift/su_mean 0.000
_refine_ls_structure_factor_coef Fsqd
_refine_ls_weighting_details 'calc w=1/[\s^2^(Fo^2^)+(0.1157P)^2^+0.0000P] where P=(Fo^2^+2Fc^2^)/3'
_refine_ls_weighting_scheme calc
_refine_ls_wR_factor_gt 0.1569
_refine_ls_wR_factor_ref 0.1805
_reflns_number_gt 2349
_reflns_number_total 3356
_reflns_threshold_expression >2sigma(I)
_cod_data_source_file c2ce25076d.txt
_cod_data_source_block 1
_cod_depositor_comments
;
The following automatic conversions were performed:

'_symmetry_cell_setting' value 'Monoclinic' changed to 'monoclinic'
according to
/usr/data/users/saulius/automatic-downloads/retrospective/RSC/lib/dictionaries/cif_core.dic
dictionary named 'cif_core.dic' version 2.4.2 from
2011-04-26.

'_exptl_absorpt_correction_type' value 'Multi-scan'
changed to 'multi-scan' according to
/usr/data/users/saulius/automatic-downloads/retrospective/RSC/lib/dictionaries/cif_core.dic
dictionary named 'cif_core.dic' version 2.4.2 from 2011-04-26.

Automatic conversion script
Id: cif_fix_values 2281 2013-09-26 08:29:07Z andrius 
;
_cod_original_sg_symbol_H-M P21/c
_cod_database_code 7215008

loop_
_symmetry_equiv_pos_as_xyz
'x, y, z'
'-x, y+1/2, -z+1/2'
'-x, -y, -z'
'x, -y-1/2, z-1/2'

loop_
_atom_site_label
_atom_site_type_symbol
_atom_site_fract_x
_atom_site_fract_y
_atom_site_fract_z
_atom_site_U_iso_or_equiv
_atom_site_adp_type
_atom_site_occupancy
_atom_site_symmetry_multiplicity
_atom_site_calc_flag
_atom_site_refinement_flags
Zn1 Zn 0.91992(6) 0.01307(5) 0.27853(3) 0.0378(2) Uani 1 1 d .
C1 C 0.7316(5) -0.0774(4) 0.1454(2) 0.0335(11) Uani 1 1 d .
C2 C 0.7174(5) -0.1360(4) 0.0743(3) 0.0371(11) Uani 1 1 d .
H2A H 0.7327 -0.0750 0.0428 0.045 Uiso 1 1 calc R
H2B H 0.8031 -0.1921 0.0832 0.045 Uiso 1 1 calc R
C3 C 0.5672(5) -0.2010(4) 0.0341(3) 0.0371(11) Uani 1 1 d .
C4 C 0.4688(6) -0.1525(4) -0.0296(3) 0.0416(12) Uani 1 1 d .
H4 H 0.4961 -0.0809 -0.0457 0.050 Uiso 1 1 calc R
C5 C 0.3308(6) -0.2082(5) -0.0700(3) 0.0482(14) Uani 1 1 d .
H5 H 0.2648 -0.1736 -0.1121 0.058 Uiso 1 1 calc R
C6 C 0.2929(6) -0.3149(5) -0.0471(3) 0.0540(15) Uani 1 1 d .
H6 H 0.2014 -0.3537 -0.0741 0.065 Uiso 1 1 calc R
C7 C 0.3886(6) -0.3647(5) 0.0153(3) 0.0461(13) Uani 1 1 d .
H7 H 0.3618 -0.4377 0.0299 0.055 Uiso 1 1 calc R
C8 C 0.5267(5) -0.3080(4) 0.0577(3) 0.0369(11) Uani 1 1 d .
C9 C 0.6219(6) -0.3632(5) 0.1282(3) 0.0464(13) Uani 1 1 d .
H9A H 0.5633 -0.4301 0.1369 0.056 Uiso 1 1 calc R
H9B H 0.6317 -0.3054 0.1658 0.056 Uiso 1 1 calc R
C10 C 0.7842(6) -0.4065(4) 0.1359(3) 0.0401(12) Uani 1 1 d .
C11 C 0.6687(7) 0.2078(5) 0.2541(3) 0.0552(15) Uani 1 1 d .
H11 H 0.6071 0.1829 0.2084 0.066 Uiso 1 1 calc R
C12 C 0.6357(7) 0.3008(5) 0.2899(3) 0.0546(15) Uani 1 1 d .
H12 H 0.5492 0.3509 0.2739 0.066 Uiso 1 1 calc R
C13 C 0.8522(6) 0.2178(4) 0.3554(3) 0.0479(13) Uani 1 1 d .
H13 H 0.9424 0.2013 0.3941 0.057 Uiso 1 1 calc R
C14 C 0.7707(7) 0.3884(4) 0.4138(3) 0.0486(14) Uani 1 1 d .
H14A H 0.8337 0.3506 0.4583 0.058 Uiso 1 1 calc R
H14B H 0.6678 0.4035 0.4167 0.058 Uiso 1 1 calc R
C15 C 0.8458(7) 0.5064(4) 0.4065(3) 0.0506(14) Uani 1 1 d .
H15A H 0.8752 0.5484 0.4519 0.061 Uiso 1 1 calc R
H15B H 0.9406 0.4911 0.3957 0.061 Uiso 1 1 calc R
C16 C 0.7411(7) 0.5822(5) 0.3499(3) 0.0558(15) Uani 1 1 d .
H16A H 0.6356 0.5771 0.3513 0.067 Uiso 1 1 calc R
H16B H 0.7391 0.5538 0.3034 0.067 Uiso 1 1 calc R
C17 C 0.8508(6) 0.7687(5) 0.3158(3) 0.0482(13) Uani 1 1 d .
H17 H 0.8683 0.7365 0.2759 0.058 Uiso 1 1 calc R
C18 C 0.8417(8) 0.8887(5) 0.3978(4) 0.0637(17) Uani 1 1 d .
H18 H 0.8521 0.9568 0.4257 0.076 Uiso 1 1 calc R
C19 C 0.7882(9) 0.7847(6) 0.4112(4) 0.0721(19) Uani 1 1 d .
H19 H 0.7535 0.7676 0.4492 0.086 Uiso 1 1 calc R
N1 N 0.8059(5) 0.1560(4) 0.2951(3) 0.0458(11) Uani 1 1 d .
N2 N 0.7544(5) 0.3063(4) 0.3541(2) 0.0431(10) Uani 1 1 d .
N3 N 0.7935(6) 0.7075(4) 0.3591(3) 0.0558(13) Uani 1 1 d .
N4 N 0.8795(5) 0.8799(4) 0.3364(2) 0.0420(10) Uani 1 1 d .
O1 O 0.6188(4) -0.0587(3) 0.16316(19) 0.0470(9) Uani 1 1 d .
O2 O 0.8732(4) -0.0476(3) 0.18225(19) 0.0467(9) Uani 1 1 d .
O3 O 0.8641(4) -0.4374(3) 0.20086(19) 0.0477(9) Uani 1 1 d .
O4 O 0.8337(4) -0.4102(3) 0.0854(2) 0.0477(9) Uani 1 1 d .

loop_
_atom_site_aniso_label
_atom_site_aniso_U_11
_atom_site_aniso_U_22
_atom_site_aniso_U_33
_atom_site_aniso_U_23
_atom_site_aniso_U_13
_atom_site_aniso_U_12
Zn1 0.0431(4) 0.0340(4) 0.0337(4) -0.0039(2) 0.0098(3) -0.0049(2)
C1 0.037(3) 0.031(2) 0.025(3) 0.000(2) 0.001(2) -0.001(2)
C2 0.038(3) 0.042(3) 0.030(3) -0.005(2) 0.009(2) -0.002(2)
C3 0.036(2) 0.036(3) 0.036(3) -0.005(2) 0.009(2) 0.002(2)
C4 0.055(3) 0.033(3) 0.030(3) -0.002(2) 0.007(2) 0.002(2)
C5 0.054(3) 0.046(3) 0.031(3) -0.005(2) -0.003(2) 0.008(2)
C6 0.046(3) 0.047(3) 0.053(4) -0.010(3) -0.004(3) -0.003(2)
C7 0.043(3) 0.037(3) 0.051(4) -0.002(2) 0.007(3) -0.002(2)
C8 0.036(2) 0.037(3) 0.034(3) 0.000(2) 0.008(2) 0.003(2)
C9 0.042(3) 0.044(3) 0.048(4) 0.009(2) 0.008(2) 0.002(2)
C10 0.038(3) 0.034(3) 0.043(3) 0.000(2) 0.006(2) 0.002(2)
C11 0.055(3) 0.061(4) 0.044(4) -0.009(3) 0.009(3) 0.001(3)
C12 0.052(3) 0.054(3) 0.054(4) 0.001(3) 0.012(3) 0.012(3)
C13 0.053(3) 0.035(3) 0.051(4) -0.002(3) 0.011(3) 0.001(2)
C14 0.069(4) 0.039(3) 0.043(3) -0.001(3) 0.025(3) 0.001(3)
C15 0.058(3) 0.044(3) 0.049(4) -0.005(3) 0.017(3) -0.001(2)
C16 0.066(4) 0.053(4) 0.044(4) 0.001(3) 0.013(3) -0.014(3)
C17 0.062(3) 0.045(3) 0.038(3) 0.002(3) 0.018(3) -0.003(3)
C18 0.096(5) 0.045(3) 0.058(4) -0.011(3) 0.036(4) -0.001(3)
C19 0.119(6) 0.056(4) 0.061(5) 0.004(3) 0.057(4) -0.003(4)
N1 0.049(3) 0.039(2) 0.047(3) -0.010(2) 0.012(2) -0.006(2)
N2 0.044(2) 0.038(2) 0.045(3) -0.005(2) 0.013(2) -0.0020(19)
N3 0.079(3) 0.038(3) 0.053(3) 0.001(2) 0.026(3) -0.010(2)
N4 0.054(3) 0.038(2) 0.032(3) -0.0032(19) 0.012(2) -0.0054(19)
O1 0.046(2) 0.060(2) 0.035(2) -0.0098(18) 0.0132(17) -0.0047(18)
O2 0.0387(19) 0.058(2) 0.039(2) -0.0088(18) 0.0068(16) -0.0099(16)
O3 0.0445(19) 0.054(2) 0.037(2) 0.0065(18) 0.0037(17) 0.0153(17)
O4 0.050(2) 0.048(2) 0.045(2) 0.0001(17) 0.0157(18) 0.0030(17)

loop_
_atom_type_symbol
_atom_type_description
_atom_type_scat_dispersion_real
_atom_type_scat_dispersion_imag
_atom_type_scat_source
C C 0.0033 0.0016 'International Tables Vol C Tables 4.2.6.8 and 6.1.1.4'
H H 0.0000 0.0000 'International Tables Vol C Tables 4.2.6.8 and 6.1.1.4'
N N 0.0061 0.0033 'International Tables Vol C Tables 4.2.6.8 and 6.1.1.4'
O O 0.0106 0.0060 'International Tables Vol C Tables 4.2.6.8 and 6.1.1.4'
Zn Zn 0.2839 1.4301 'International Tables Vol C Tables 4.2.6.8 and 6.1.1.4'

loop_
_geom_angle_atom_site_label_1
_geom_angle_atom_site_label_2
_geom_angle_atom_site_label_3
_geom_angle
_geom_angle_site_symmetry_1
_geom_angle_site_symmetry_3
O2 Zn1 O3 100.05(15) . 2_755
O2 Zn1 N4 106.32(16) . 1_545
O3 Zn1 N4 117.69(16) 2_755 1_545
O2 Zn1 N1 119.64(17) . .
O3 Zn1 N1 106.10(16) 2_755 .
N4 Zn1 N1 107.59(18) 1_545 .
O1 C1 O2 124.8(5) . .
O1 C1 C2 122.1(4) . .
O2 C1 C2 113.0(4) . .
C3 C2 C1 118.3(4) . .
C3 C2 H2A 107.7 . .
C1 C2 H2A 107.7 . .
C3 C2 H2B 107.7 . .
C1 C2 H2B 107.7 . .
H2A C2 H2B 107.1 . .
C8 C3 C4 119.1(4) . .
C8 C3 C2 122.5(4) . .
C4 C3 C2 118.4(4) . .
C5 C4 C3 121.6(5) . .
C5 C4 H4 119.2 . .
C3 C4 H4 119.2 . .
C6 C5 C4 119.0(5) . .
C6 C5 H5 120.5 . .
C4 C5 H5 120.5 . .
C7 C6 C5 120.4(5) . .
C7 C6 H6 119.8 . .
C5 C6 H6 119.8 . .
C6 C7 C8 121.3(5) . .
C6 C7 H7 119.4 . .
C8 C7 H7 119.4 . .
C3 C8 C7 118.6(5) . .
C3 C8 C9 122.5(4) . .
C7 C8 C9 118.8(5) . .
C8 C9 C10 117.4(5) . .
C8 C9 H9A 108.0 . .
C10 C9 H9A 108.0 . .
C8 C9 H9B 108.0 . .
C10 C9 H9B 108.0 . .
H9A C9 H9B 107.2 . .
O4 C10 O3 124.4(5) . .
O4 C10 C9 123.0(5) . .
O3 C10 C9 112.6(5) . .
C12 C11 N1 109.8(5) . .
C12 C11 H11 125.1 . .
N1 C11 H11 125.1 . .
C11 C12 N2 106.2(5) . .
C11 C12 H12 126.9 . .
N2 C12 H12 126.9 . .
N1 C13 N2 111.9(5) . .
N1 C13 H13 124.1 . .
N2 C13 H13 124.1 . .
N2 C14 C15 113.4(5) . .
N2 C14 H14A 108.9 . .
C15 C14 H14A 108.9 . .
N2 C14 H14B 108.9 . .
C15 C14 H14B 108.9 . .
H14A C14 H14B 107.7 . .
C16 C15 C14 112.6(5) . .
C16 C15 H15A 109.1 . .
C14 C15 H15A 109.1 . .
C16 C15 H15B 109.1 . .
C14 C15 H15B 109.1 . .
H15A C15 H15B 107.8 . .
C15 C16 N3 111.2(5) . .
C15 C16 H16A 109.4 . .
N3 C16 H16A 109.4 . .
C15 C16 H16B 109.4 . .
N3 C16 H16B 109.4 . .
H16A C16 H16B 108.0 . .
N4 C17 N3 111.7(5) . .
N4 C17 H17 124.2 . .
N3 C17 H17 124.2 . .
C19 C18 N4 109.4(5) . .
C19 C18 H18 125.3 . .
N4 C18 H18 125.3 . .
C18 C19 N3 107.5(5) . .
C18 C19 H19 126.2 . .
N3 C19 H19 126.2 . .
C13 N1 C11 104.9(5) . .
C13 N1 Zn1 123.3(4) . .
C11 N1 Zn1 131.6(4) . .
C13 N2 C12 107.2(5) . .
C13 N2 C14 124.9(5) . .
C12 N2 C14 127.7(5) . .
C17 N3 C19 106.3(5) . .
C17 N3 C16 126.2(5) . .
C19 N3 C16 127.4(5) . .
C17 N4 C18 105.1(5) . .
C17 N4 Zn1 126.3(4) . 1_565
C18 N4 Zn1 127.2(4) . 1_565
C1 O2 Zn1 119.5(3) . .
C10 O3 Zn1 118.0(3) . 2_745

loop_
_geom_bond_atom_site_label_1
_geom_bond_atom_site_label_2
_geom_bond_distance
_geom_bond_site_symmetry_2
Zn1 O1 1.932(4) .
Zn1 O3 1.943(3) 2_755
Zn1 N4 1.994(4) 1_545
Zn1 N1 1.998(4) .
C1 O1 1.209(6) .
C1 O2 1.287(5) .
C1 C2 1.521(7) .
C2 C3 1.512(6) .
C2 H2A 0.9700 .
C2 H2B 0.9700 .
C3 C8 1.385(7) .
C3 C4 1.386(7) .
C4 C5 1.385(7) .
C4 H4 0.9300 .
C5 C6 1.368(8) .
C5 H5 0.9300 .
C6 C7 1.365(8) .
C6 H6 0.9300 .
C7 C8 1.403(7) .
C7 H7 0.9300 .
C8 C9 1.503(7) .
C9 C10 1.509(7) .
C9 H9A 0.9700 .
C9 H9B 0.9700 .
C10 O4 1.229(6) .
C10 O3 1.291(6) .
C11 C12 1.355(8) .
C11 N1 1.364(7) .
C11 H11 0.9300 .
C12 N2 1.359(7) .
C12 H12 0.9300 .
C13 N1 1.321(7) .
C13 N2 1.328(6) .
C13 H13 0.9300 .
C14 N2 1.468(7) .
C14 C15 1.521(7) .
C14 H14A 0.9700 .
C14 H14B 0.9700 .
C15 C16 1.469(8) .
C15 H15A 0.9700 .
C15 H15B 0.9700 .
C16 N3 1.479(7) .
C16 H16A 0.9700 .
C16 H16B 0.9700 .
C17 N4 1.314(6) .
C17 N3 1.337(7) .
C17 H17 0.9300 .
C18 C19 1.327(8) .
C18 N4 1.377(7) .
C18 H18 0.9300 .
C19 N3 1.362(8) .
C19 H19 0.9300 .
N4 Zn1 1.994(4) 1_565
O3 Zn1 1.943(3) 2_745

loop_
_geom_torsion_atom_site_label_1
_geom_torsion_atom_site_label_2
_geom_torsion_atom_site_label_3
_geom_torsion_atom_site_label_4
_geom_torsion
_geom_torsion_site_symmetry_1
_geom_torsion_site_symmetry_4
O1 C1 C2 C3 -16.2(7) . .
O2 C1 C2 C3 165.9(4) . .
C1 C2 C3 C8 -71.0(6) . .
C1 C2 C3 C4 110.7(6) . .
C8 C3 C4 C5 0.3(8) . .
C2 C3 C4 C5 178.7(5) . .
C3 C4 C5 C6 -1.5(8) . .
C4 C5 C6 C7 1.0(9) . .
C5 C6 C7 C8 0.7(9) . .
C4 C3 C8 C7 1.3(7) . .
C2 C3 C8 C7 -177.0(5) . .
C4 C3 C8 C9 -176.5(5) . .
C2 C3 C8 C9 5.2(8) . .
C6 C7 C8 C3 -1.8(8) . .
C6 C7 C8 C9 176.1(5) . .
C3 C8 C9 C10 -66.8(7) . .
C7 C8 C9 C10 115.5(5) . .
C8 C9 C10 O4 -8.2(8) . .
C8 C9 C10 O3 171.2(4) . .
N1 C11 C12 N2 -0.1(7) . .
N2 C14 C15 C16 71.9(7) . .
C14 C15 C16 N3 161.5(5) . .
N4 C18 C19 N3 1.0(8) . .
N2 C13 N1 C11 -1.3(6) . .
N2 C13 N1 Zn1 -178.1(3) . .
C12 C11 N1 C13 0.8(7) . .
C12 C11 N1 Zn1 177.2(4) . .
O2 Zn1 N1 C13 -165.2(4) . .
O3 Zn1 N1 C13 -53.3(5) 2_755 .
N4 Zn1 N1 C13 73.5(5) 1_545 .
O2 Zn1 N1 C11 18.9(6) . .
O3 Zn1 N1 C11 130.8(5) 2_755 .
N4 Zn1 N1 C11 -102.4(5) 1_545 .
N1 C13 N2 C12 1.3(7) . .
N1 C13 N2 C14 177.9(5) . .
C11 C12 N2 C13 -0.7(7) . .
C11 C12 N2 C14 -177.2(5) . .
C15 C14 N2 C13 98.4(6) . .
C15 C14 N2 C12 -85.7(7) . .
N4 C17 N3 C19 -1.1(7) . .
N4 C17 N3 C16 176.8(5) . .
C18 C19 N3 C17 0.0(8) . .
C18 C19 N3 C16 -177.9(6) . .
C15 C16 N3 C17 112.1(7) . .
C15 C16 N3 C19 -70.4(8) . .
N3 C17 N4 C18 1.7(7) . .
N3 C17 N4 Zn1 -165.5(4) . 1_565
C19 C18 N4 C17 -1.6(7) . .
C19 C18 N4 Zn1 165.4(5) . 1_565
O1 C1 O2 Zn1 8.6(7) . .
C2 C1 O2 Zn1 -173.6(3) . .
O3 Zn1 O2 C1 -172.0(3) 2_755 .
N4 Zn1 O2 C1 65.0(4) 1_545 .
N1 Zn1 O2 C1 -56.9(4) . .
O4 C10 O3 Zn1 2.7(7) . 2_745
C9 C10 O3 Zn1 -176.6(3) . 2_745
